data_7063696
loop_
_publ_author_name
'Puerta Lombardi, Braulio M.'
'McCallum, Katia A.'
'Harrison, Alexander'
'Louwe, Devon S.'
'Espejo, Jayar'
'Bouzidi, Karima'
'Roesler, Roland'

_publ_section_title
;
 Bis(N-heterocyclic carbene)s incorporating silicon in the ligand backbone
;
_journal_issue 16
_journal_name_full 'New Journal of Chemistry'
_journal_page_first 6554
_journal_page_last 6560
_journal_paper_doi 10.1039/D4NJ04276J
_journal_volume 49
_journal_year 2025
_chemical_formula_moiety '2(I), C22 H38 N4 Si, H2 O'
_chemical_formula_sum 'C22 H40 I2 N4 O Si'
_chemical_formula_weight 658.47
_space_group_crystal_system monoclinic
_space_group_IT_number 14
_space_group_name_Hall '-P 2ybc'
_space_group_name_H-M_alt 'P 1 21/c 1'
_atom_sites_solution_hydrogens mixed
_atom_sites_solution_primary dual
_audit_creation_date 2023-06-27
_audit_creation_method
;
Olex2 1.3
(compiled 2020.11.12 svn.r5f609507 for OlexSys, GUI svn.r6408)
;
_audit_update_record
;
2025-03-10 deposited with the CCDC.	2025-03-14 downloaded from the CCDC.
;
_cell_angle_alpha 90
_cell_angle_beta 100.478(2)
_cell_angle_gamma 90
_cell_formula_units_Z 4
_cell_length_a 12.276(2)
_cell_length_b 15.400(3)
_cell_length_c 15.149(2)
_cell_measurement_reflns_used 9970
_cell_measurement_temperature 173.15
_cell_measurement_theta_max 27.338
_cell_measurement_theta_min 2.372
_cell_volume 2816.2(8)
_computing_cell_refinement 'SAINT V8.40A (Bruker, 2019)'
_computing_data_collection 'APEX 3 (2019) Bruker AXS Inc., Madison, WI 53719-1173.'
_computing_data_reduction 'SAINT V8.40A (Bruker, 2019)'
_computing_molecular_graphics 'Olex2 1.3 (Dolomanov et al., 2009)'
_computing_publication_material 'Olex2 1.3 (Dolomanov et al., 2009)'
_computing_structure_refinement 'SHELXL 2018/3 (Sheldrick, 2015)'
_computing_structure_solution 'SHELXT 2018/2 (Sheldrick, 2018)'
_diffrn_ambient_temperature 173.15
_diffrn_measured_fraction_theta_full 1.000
_diffrn_measured_fraction_theta_max 0.998
_diffrn_measurement_device_type 'Bruker APEX-II CCD'
_diffrn_measurement_method '\f and \w scans'
_diffrn_radiation_type MoK\a
_diffrn_radiation_wavelength 0.71073
_diffrn_reflns_av_R_equivalents 0.0630
_diffrn_reflns_av_unetI/netI 0.0484
_diffrn_reflns_Laue_measured_fraction_full 1.000
_diffrn_reflns_Laue_measured_fraction_max 0.998
_diffrn_reflns_limit_h_max 14
_diffrn_reflns_limit_h_min -15
_diffrn_reflns_limit_k_max 19
_diffrn_reflns_limit_k_min -20
_diffrn_reflns_limit_l_max 19
_diffrn_reflns_limit_l_min -17
_diffrn_reflns_number 31390
_diffrn_reflns_point_group_measured_fraction_full 1.000
_diffrn_reflns_point_group_measured_fraction_max 0.998
_diffrn_reflns_theta_full 25.242
_diffrn_reflns_theta_max 27.534
_diffrn_reflns_theta_min 1.687
_diffrn_source_current 30.0
_diffrn_source_power 1.5
_diffrn_source_voltage 50.0
_diffrn_standards_number 0
_exptl_absorpt_coefficient_mu 2.295
_exptl_absorpt_correction_T_max 0.7456
_exptl_absorpt_correction_T_min 0.6238
_exptl_absorpt_correction_type multi-scan
_exptl_absorpt_process_details
;
SADABS-2016/2 (Bruker,2016/2) was used for absorption correction.
wR2(int) was 0.0845 before and 0.0747 after correction.
The Ratio of minimum to maximum transmission is 0.8366.
The \l/2 correction factor is Not present.
;
_exptl_crystal_colour colourless
_exptl_crystal_colour_primary colourless
_exptl_crystal_density_diffrn 1.553
_exptl_crystal_description block
_exptl_crystal_F_000 1312
_exptl_crystal_size_max 0.355
_exptl_crystal_size_mid 0.172
_exptl_crystal_size_min 0.123
_refine_diff_density_max 1.673
_refine_diff_density_min -1.934
_refine_diff_density_rms 0.131
_refine_ls_extinction_method none
_refine_ls_goodness_of_fit_ref 1.038
_refine_ls_hydrogen_treatment mixed
_refine_ls_matrix_type full
_refine_ls_number_parameters 281
_refine_ls_number_reflns 6470
_refine_ls_number_restraints 3
_refine_ls_restrained_S_all 1.037
_refine_ls_R_factor_all 0.0619
_refine_ls_R_factor_gt 0.0456
_refine_ls_shift/su_max 0.001
_refine_ls_shift/su_mean 0.000
_refine_ls_structure_factor_coef Fsqd
_refine_ls_weighting_details 'w=1/[\s^2^(Fo^2^)+(0.0690P)^2^+7.7011P] where P=(Fo^2^+2Fc^2^)/3'
_refine_ls_weighting_scheme calc
_refine_ls_wR_factor_gt 0.1300
_refine_ls_wR_factor_ref 0.1429
_reflns_Friedel_coverage 0.000
_reflns_number_gt 5022
_reflns_number_total 6470
_reflns_threshold_expression 'I > 2\s(I)'
_cod_data_source_file d4nj04276j2.cif
_cod_data_source_block mo_bp_230624_cysisalt_0m
_cod_depositor_comments 'Adding full bibliography for 7063694--7063696.cif.'
_cod_original_cell_volume 2816.1(8)
_cod_database_code 7063696
_shelx_shelxl_version_number 2018/3
_shelx_space_group_comment
;
The symmetry employed for this shelxl refinement is uniquely defined
by the following loop, which should always be used as a source of
symmetry information in preference to the above space-group names.
They are only intended as comments.
;
_shelx_estimated_absorpt_t_max 0.766
_shelx_estimated_absorpt_t_min 0.496
_olex2_refinement_description
;
1. Fixed Uiso
 At 1.2 times of:
  All C(H) groups, All C(H,H) groups
 At 1.5 times of:
  All C(H,H,H) groups
2. Restrained distances
 O1-H1A = O1-H1B
 0.84 with sigma of 0.01
 H1A-H1B
 1.33 with sigma of 0.02
3.a Ternary CH refined with riding coordinates:
 C11(H11), C17(H17)
3.b Secondary CH2 refined with riding coordinates:
 C4(H4A,H4B), C7(H7A,H7B), C12(H12A,H12B), C13(H13A,H13B), C14(H14A,H14B),
 C15(H15A,H15B), C16(H16A,H16B), C18(H18A,H18B), C19(H19A,H19B), C20(H20A,H20B),
  C21(H21A,H21B), C22(H22A,H22B)
3.c Aromatic/amide H refined with riding coordinates:
 C1(H1), C2(H2), C3(H3), C8(H8), C9(H9), C10(H10)
3.d Idealised Me refined as rotating group:
 C5(H5A,H5B,H5C), C6(H6A,H6B,H6C)
;
_olex2_submission_special_instructions 'No special instructions were received'

loop_
_space_group_symop_operation_xyz
'x, y, z'
'-x, y+1/2, -z+1/2'
'-x, -y, -z'
'x, -y-1/2, z-1/2'

loop_
_atom_site_label
_atom_site_type_symbol
_atom_site_fract_x
_atom_site_fract_y
_atom_site_fract_z
_atom_site_U_iso_or_equiv
_atom_site_adp_type
_atom_site_occupancy
_atom_site_site_symmetry_order
_atom_site_calc_flag
_atom_site_refinement_flags_posn
_atom_site_refinement_flags_adp
_atom_site_refinement_flags_occupancy
_atom_site_disorder_assembly
_atom_site_disorder_group
I1 I 0.39415(3) 0.92621(3) 0.76333(3) 0.04869(14) Uani 1 1 d . . . . .
I2 I -0.08842(4) 0.79803(2) 0.56659(3) 0.04775(14) Uani 1 1 d . . . . .
Si1 Si 0.69857(10) 0.73646(8) 0.77328(9) 0.0273(3) Uani 1 1 d . . . . .
N1 N 1.0431(3) 0.5920(2) 0.8438(2) 0.0236(7) Uani 1 1 d . . . . .
N2 N 0.8719(3) 0.6124(2) 0.7807(2) 0.0238(7) Uani 1 1 d . . . . .
N3 N 0.5371(3) 0.7314(2) 0.6133(3) 0.0304(8) Uani 1 1 d . . . . .
N4 N 0.3965(3) 0.6523(3) 0.5548(3) 0.0298(8) Uani 1 1 d . . . . .
C1 C 0.9745(4) 0.6425(3) 0.7867(3) 0.0269(9) Uani 1 1 d . . . . .
H1 H 0.995708 0.691523 0.755762 0.032 Uiso 1 1 calc R U . . .
C2 C 0.9809(4) 0.5280(3) 0.8741(3) 0.0291(9) Uani 1 1 d . . . . .
H2 H 1.007966 0.482875 0.915013 0.035 Uiso 1 1 calc R U . . .
C3 C 0.8750(4) 0.5410(3) 0.8353(3) 0.0296(9) Uani 1 1 d . . . . .
H3 H 0.813262 0.507054 0.844073 0.035 Uiso 1 1 calc R U . . .
C4 C 0.7740(4) 0.6482(3) 0.7216(3) 0.0267(9) Uani 1 1 d . . . . .
H4A H 0.721471 0.600202 0.702270 0.032 Uiso 1 1 calc R U . . .
H4B H 0.797356 0.671919 0.667211 0.032 Uiso 1 1 calc R U . . .
C5 C 0.7966(5) 0.8202(3) 0.8275(4) 0.0422(12) Uani 1 1 d . . . . .
H5A H 0.755037 0.869832 0.844763 0.063 Uiso 1 1 calc R U . . .
H5B H 0.843461 0.839537 0.785358 0.063 Uiso 1 1 calc R U . . .
H5C H 0.843215 0.795709 0.881108 0.063 Uiso 1 1 calc R U . . .
C6 C 0.6121(5) 0.6863(4) 0.8475(4) 0.0465(13) Uani 1 1 d . . . . .
H6A H 0.659879 0.663064 0.901196 0.070 Uiso 1 1 calc R U . . .
H6B H 0.568094 0.639112 0.815435 0.070 Uiso 1 1 calc R U . . .
H6C H 0.562374 0.730197 0.865244 0.070 Uiso 1 1 calc R U . . .
C7 C 0.6106(4) 0.7912(3) 0.6731(4) 0.0365(11) Uani 1 1 d . . . . .
H7A H 0.564590 0.836354 0.694942 0.044 Uiso 1 1 calc R U . . .
H7B H 0.660130 0.820726 0.637742 0.044 Uiso 1 1 calc R U . . .
C8 C 0.4340(4) 0.7096(3) 0.6203(3) 0.0310(10) Uani 1 1 d . . . . .
H8 H 0.393992 0.730804 0.663924 0.037 Uiso 1 1 calc R U . . .
C9 C 0.4793(4) 0.6380(4) 0.5058(4) 0.0388(11) Uani 1 1 d . . . . .
H9 H 0.475759 0.600437 0.455668 0.047 Uiso 1 1 calc R U . . .
C10 C 0.5663(4) 0.6876(4) 0.5427(3) 0.0386(11) Uani 1 1 d . . . . .
H10 H 0.635361 0.691449 0.523115 0.046 Uiso 1 1 calc R U . . .
C11 C 1.1656(3) 0.6001(3) 0.8608(3) 0.0263(9) Uani 1 1 d . . . . .
H11 H 1.184684 0.661129 0.847058 0.032 Uiso 1 1 calc R U . . .
C12 C 1.2132(4) 0.5400(3) 0.7980(3) 0.0337(10) Uani 1 1 d . . . . .
H12A H 1.180874 0.554219 0.734905 0.040 Uiso 1 1 calc R U . . .
H12B H 1.194165 0.479060 0.809414 0.040 Uiso 1 1 calc R U . . .
C13 C 1.3391(4) 0.5506(4) 0.8132(4) 0.0435(13) Uani 1 1 d . . . . .
H13A H 1.370267 0.509011 0.774517 0.052 Uiso 1 1 calc R U . . .
H13B H 1.357471 0.609997 0.795743 0.052 Uiso 1 1 calc R U . . .
C14 C 1.3912(4) 0.5348(4) 0.9102(4) 0.0400(12) Uani 1 1 d . . . . .
H14A H 1.380165 0.473371 0.925553 0.048 Uiso 1 1 calc R U . . .
H14B H 1.471882 0.545664 0.918265 0.048 Uiso 1 1 calc R U . . .
C15 C 1.3417(4) 0.5929(3) 0.9727(4) 0.0380(11) Uani 1 1 d . . . . .
H15A H 1.359731 0.654157 0.961855 0.046 Uiso 1 1 calc R U . . .
H15B H 1.374453 0.578471 1.035632 0.046 Uiso 1 1 calc R U . . .
C16 C 1.2145(4) 0.5818(3) 0.9585(3) 0.0309(10) Uani 1 1 d . . . . .
H16A H 1.195870 0.521928 0.974294 0.037 Uiso 1 1 calc R U . . .
H16B H 1.183075 0.622616 0.997772 0.037 Uiso 1 1 calc R U . . .
C17 C 0.2819(4) 0.6160(3) 0.5341(3) 0.0285(9) Uani 1 1 d . . . . .
H17 H 0.246302 0.624598 0.587837 0.034 Uiso 1 1 calc R U . . .
C18 C 0.2861(4) 0.5193(3) 0.5157(4) 0.0362(11) Uani 1 1 d . . . . .
H18A H 0.324664 0.489210 0.570271 0.043 Uiso 1 1 calc R U . . .
H18B H 0.328549 0.509089 0.467061 0.043 Uiso 1 1 calc R U . . .
C19 C 0.1700(5) 0.4824(4) 0.4885(4) 0.0470(13) Uani 1 1 d . . . . .
H19A H 0.174731 0.420064 0.473531 0.056 Uiso 1 1 calc R U . . .
H19B H 0.129995 0.487209 0.539481 0.056 Uiso 1 1 calc R U . . .
C20 C 0.1068(4) 0.5305(4) 0.4084(4) 0.0417(12) Uani 1 1 d . . . . .
H20A H 0.031121 0.506156 0.392390 0.050 Uiso 1 1 calc R U . . .
H20B H 0.144333 0.522581 0.356423 0.050 Uiso 1 1 calc R U . . .
C21 C 0.0996(4) 0.6281(4) 0.4291(4) 0.0427(13) Uani 1 1 d . . . . .
H21A H 0.059737 0.658744 0.375326 0.051 Uiso 1 1 calc R U . . .
H21B H 0.057682 0.636427 0.478397 0.051 Uiso 1 1 calc R U . . .
C22 C 0.2157(4) 0.6661(3) 0.4561(4) 0.0347(10) Uani 1 1 d . . . . .
H22A H 0.254471 0.663750 0.404260 0.042 Uiso 1 1 calc R U . . .
H22B H 0.210268 0.727669 0.473418 0.042 Uiso 1 1 calc R U . . .
O1 O 0.1891(6) 0.7571(3) 0.6954(4) 0.0747(14) Uani 1 1 d D . . . .
H1A H 0.231(4) 0.799(3) 0.714(5) 0.06(2) Uiso 1 1 d D . . . .
H1B H 0.126(2) 0.779(4) 0.678(6) 0.08(3) Uiso 1 1 d D . . . .

loop_
_atom_site_aniso_label
_atom_site_aniso_U_11
_atom_site_aniso_U_22
_atom_site_aniso_U_33
_atom_site_aniso_U_23
_atom_site_aniso_U_13
_atom_site_aniso_U_12
I1 0.0422(2) 0.0610(3) 0.0446(2) 0.01068(16) 0.01260(17) 0.01920(17)
I2 0.0670(3) 0.03316(19) 0.0454(2) -0.00524(14) 0.01650(19) -0.01623(16)
Si1 0.0220(6) 0.0261(6) 0.0312(7) -0.0030(5) -0.0019(5) 0.0023(5)
N1 0.0224(18) 0.0204(15) 0.0279(19) 0.0008(13) 0.0046(15) 0.0031(13)
N2 0.0215(18) 0.0217(16) 0.0276(19) 0.0008(14) 0.0027(15) 0.0019(13)
N3 0.0224(19) 0.0311(18) 0.034(2) 0.0048(16) -0.0063(16) 0.0055(15)
N4 0.0224(19) 0.034(2) 0.032(2) -0.0001(16) 0.0027(16) -0.0002(15)
C1 0.028(2) 0.0224(19) 0.030(2) 0.0061(16) 0.0026(18) 0.0025(16)
C2 0.030(2) 0.025(2) 0.033(2) 0.0070(17) 0.0064(19) 0.0003(17)
C3 0.029(2) 0.028(2) 0.032(2) 0.0062(18) 0.0071(19) -0.0032(18)
C4 0.023(2) 0.028(2) 0.027(2) 0.0025(17) -0.0017(17) 0.0020(16)
C5 0.046(3) 0.034(2) 0.040(3) -0.005(2) -0.012(2) -0.002(2)
C6 0.043(3) 0.058(3) 0.040(3) -0.007(3) 0.015(3) -0.002(3)
C7 0.031(3) 0.028(2) 0.044(3) -0.003(2) -0.010(2) 0.0051(18)
C8 0.030(2) 0.030(2) 0.030(2) -0.0006(18) -0.0039(19) 0.0034(18)
C9 0.024(2) 0.060(3) 0.033(3) -0.007(2) 0.007(2) -0.001(2)
C10 0.024(2) 0.059(3) 0.032(3) 0.000(2) 0.003(2) -0.001(2)
C11 0.020(2) 0.027(2) 0.031(2) 0.0017(17) 0.0011(17) 0.0027(16)
C12 0.027(2) 0.045(3) 0.029(2) -0.004(2) 0.0051(19) 0.005(2)
C13 0.026(3) 0.065(3) 0.041(3) 0.001(3) 0.011(2) 0.012(2)
C14 0.024(2) 0.045(3) 0.049(3) 0.009(2) 0.001(2) 0.010(2)
C15 0.030(3) 0.042(3) 0.038(3) 0.001(2) -0.007(2) 0.001(2)
C16 0.033(2) 0.030(2) 0.029(2) 0.0001(18) 0.0029(19) 0.0039(18)
C17 0.023(2) 0.033(2) 0.031(2) -0.0022(18) 0.0063(18) 0.0001(17)
C18 0.043(3) 0.026(2) 0.041(3) 0.0049(19) 0.010(2) 0.0006(19)
C19 0.049(3) 0.039(3) 0.057(4) -0.006(2) 0.020(3) -0.012(2)
C20 0.029(3) 0.051(3) 0.046(3) -0.014(2) 0.007(2) -0.013(2)
C21 0.018(2) 0.053(3) 0.054(3) -0.001(3) 0.000(2) 0.002(2)
C22 0.027(2) 0.030(2) 0.044(3) 0.002(2) 0.000(2) 0.0033(18)
O1 0.082(4) 0.055(3) 0.089(4) 0.012(3) 0.020(3) 0.007(3)

loop_
_atom_type_symbol
_atom_type_description
_atom_type_scat_dispersion_real
_atom_type_scat_dispersion_imag
_atom_type_scat_source
C C 0.0033 0.0016 'International Tables Vol C Tables 4.2.6.8 and 6.1.1.4'
H H 0.0000 0.0000 'International Tables Vol C Tables 4.2.6.8 and 6.1.1.4'
I I -0.4742 1.8119 'International Tables Vol C Tables 4.2.6.8 and 6.1.1.4'
N N 0.0061 0.0033 'International Tables Vol C Tables 4.2.6.8 and 6.1.1.4'
O O 0.0106 0.0060 'International Tables Vol C Tables 4.2.6.8 and 6.1.1.4'
Si Si 0.0817 0.0704 'International Tables Vol C Tables 4.2.6.8 and 6.1.1.4'

loop_
_exptl_crystal_face_index_h
_exptl_crystal_face_index_k
_exptl_crystal_face_index_l
_exptl_crystal_face_perp_dist
-1.00 1.00 0.00 0.1260
1.00 -1.00 0.00 0.1080
1.00 0.00 0.00 0.1140
-1.00 0.00 0.00 0.1630
0.00 1.00 1.00 0.0840
0.00 -1.00 -1.00 0.0470
0.00 0.00 1.00 0.0630
0.00 0.00 -1.00 0.0260
0.00 1.00 -1.00 0.0610
0.00 -1.00 1.00 0.0610

loop_
_geom_angle_atom_site_label_1
_geom_angle_atom_site_label_2
_geom_angle_atom_site_label_3
_geom_angle
_geom_angle_site_symmetry_1
_geom_angle_site_symmetry_3
_geom_angle_publ_flag
C4 Si1 C7 103.8(2) . . ?
C5 Si1 C4 110.9(2) . . ?
C5 Si1 C7 106.0(2) . . ?
C6 Si1 C4 109.3(2) . . ?
C6 Si1 C5 114.8(3) . . ?
C6 Si1 C7 111.5(3) . . ?
C1 N1 C2 108.0(4) . . ?
C1 N1 C11 124.2(4) . . ?
C2 N1 C11 127.5(4) . . ?
C1 N2 C3 108.4(4) . . ?
C1 N2 C4 124.8(4) . . ?
C3 N2 C4 126.7(4) . . ?
C8 N3 C7 126.2(4) . . ?
C8 N3 C10 109.1(4) . . ?
C10 N3 C7 124.7(4) . . ?
C8 N4 C9 108.3(4) . . ?
C8 N4 C17 125.7(4) . . ?
C9 N4 C17 125.9(4) . . ?
N1 C1 H1 125.7 . . ?
N2 C1 N1 108.6(4) . . ?
N2 C1 H1 125.7 . . ?
N1 C2 H2 126.3 . . ?
C3 C2 N1 107.4(4) . . ?
C3 C2 H2 126.3 . . ?
N2 C3 H3 126.2 . . ?
C2 C3 N2 107.6(4) . . ?
C2 C3 H3 126.2 . . ?
Si1 C4 H4A 108.5 . . ?
Si1 C4 H4B 108.5 . . ?
N2 C4 Si1 115.2(3) . . ?
N2 C4 H4A 108.5 . . ?
N2 C4 H4B 108.5 . . ?
H4A C4 H4B 107.5 . . ?
Si1 C5 H5A 109.5 . . ?
Si1 C5 H5B 109.5 . . ?
Si1 C5 H5C 109.5 . . ?
H5A C5 H5B 109.5 . . ?
H5A C5 H5C 109.5 . . ?
H5B C5 H5C 109.5 . . ?
Si1 C6 H6A 109.5 . . ?
Si1 C6 H6B 109.5 . . ?
Si1 C6 H6C 109.5 . . ?
H6A C6 H6B 109.5 . . ?
H6A C6 H6C 109.5 . . ?
H6B C6 H6C 109.5 . . ?
Si1 C7 H7A 108.7 . . ?
Si1 C7 H7B 108.7 . . ?
N3 C7 Si1 114.1(3) . . ?
N3 C7 H7A 108.7 . . ?
N3 C7 H7B 108.7 . . ?
H7A C7 H7B 107.6 . . ?
N3 C8 N4 108.0(4) . . ?
N3 C8 H8 126.0 . . ?
N4 C8 H8 126.0 . . ?
N4 C9 H9 126.5 . . ?
C10 C9 N4 107.0(5) . . ?
C10 C9 H9 126.5 . . ?
N3 C10 H10 126.2 . . ?
C9 C10 N3 107.7(4) . . ?
C9 C10 H10 126.2 . . ?
N1 C11 H11 108.1 . . ?
N1 C11 C12 109.5(4) . . ?
N1 C11 C16 111.2(4) . . ?
C12 C11 H11 108.1 . . ?
C12 C11 C16 111.7(4) . . ?
C16 C11 H11 108.1 . . ?
C11 C12 H12A 109.8 . . ?
C11 C12 H12B 109.8 . . ?
C11 C12 C13 109.5(4) . . ?
H12A C12 H12B 108.2 . . ?
C13 C12 H12A 109.8 . . ?
C13 C12 H12B 109.8 . . ?
C12 C13 H13A 109.3 . . ?
C12 C13 H13B 109.3 . . ?
H13A C13 H13B 108.0 . . ?
C14 C13 C12 111.5(4) . . ?
C14 C13 H13A 109.3 . . ?
C14 C13 H13B 109.3 . . ?
C13 C14 H14A 109.3 . . ?
C13 C14 H14B 109.3 . . ?
H14A C14 H14B 108.0 . . ?
C15 C14 C13 111.6(4) . . ?
C15 C14 H14A 109.3 . . ?
C15 C14 H14B 109.3 . . ?
C14 C15 H15A 109.4 . . ?
C14 C15 H15B 109.4 . . ?
C14 C15 C16 111.1(4) . . ?
H15A C15 H15B 108.0 . . ?
C16 C15 H15A 109.4 . . ?
C16 C15 H15B 109.4 . . ?
C11 C16 C15 109.0(4) . . ?
C11 C16 H16A 109.9 . . ?
C11 C16 H16B 109.9 . . ?
C15 C16 H16A 109.9 . . ?
C15 C16 H16B 109.9 . . ?
H16A C16 H16B 108.3 . . ?
N4 C17 H17 108.3 . . ?
N4 C17 C18 110.1(4) . . ?
N4 C17 C22 108.8(4) . . ?
C18 C17 H17 108.3 . . ?
C18 C17 C22 112.7(4) . . ?
C22 C17 H17 108.3 . . ?
C17 C18 H18A 109.5 . . ?
C17 C18 H18B 109.5 . . ?
C17 C18 C19 110.9(4) . . ?
H18A C18 H18B 108.1 . . ?
C19 C18 H18A 109.5 . . ?
C19 C18 H18B 109.5 . . ?
C18 C19 H19A 109.5 . . ?
C18 C19 H19B 109.5 . . ?
H19A C19 H19B 108.1 . . ?
C20 C19 C18 110.7(4) . . ?
C20 C19 H19A 109.5 . . ?
C20 C19 H19B 109.5 . . ?
C19 C20 H20A 109.5 . . ?
C19 C20 H20B 109.5 . . ?
C19 C20 C21 110.8(4) . . ?
H20A C20 H20B 108.1 . . ?
C21 C20 H20A 109.5 . . ?
C21 C20 H20B 109.5 . . ?
C20 C21 H21A 109.6 . . ?
C20 C21 H21B 109.6 . . ?
H21A C21 H21B 108.2 . . ?
C22 C21 C20 110.1(4) . . ?
C22 C21 H21A 109.6 . . ?
C22 C21 H21B 109.6 . . ?
C17 C22 C21 110.9(4) . . ?
C17 C22 H22A 109.5 . . ?
C17 C22 H22B 109.5 . . ?
C21 C22 H22A 109.5 . . ?
C21 C22 H22B 109.5 . . ?
H22A C22 H22B 108.1 . . ?
H1A O1 H1B 105(3) . . ?

loop_
_geom_bond_atom_site_label_1
_geom_bond_atom_site_label_2
_geom_bond_distance
_geom_bond_site_symmetry_2
_geom_bond_publ_flag
Si1 C4 1.893(5) . ?
Si1 C5 1.852(5) . ?
Si1 C6 1.850(6) . ?
Si1 C7 1.894(5) . ?
N1 C1 1.339(5) . ?
N1 C2 1.376(5) . ?
N1 C11 1.484(5) . ?
N2 C1 1.329(6) . ?
N2 C3 1.372(5) . ?
N2 C4 1.469(5) . ?
N3 C7 1.479(6) . ?
N3 C8 1.333(6) . ?
N3 C10 1.365(7) . ?
N4 C8 1.346(6) . ?
N4 C9 1.380(6) . ?
N4 C17 1.493(6) . ?
C1 H1 0.9500 . ?
C2 H2 0.9500 . ?
C2 C3 1.341(7) . ?
C3 H3 0.9500 . ?
C4 H4A 0.9900 . ?
C4 H4B 0.9900 . ?
C5 H5A 0.9800 . ?
C5 H5B 0.9800 . ?
C5 H5C 0.9800 . ?
C6 H6A 0.9800 . ?
C6 H6B 0.9800 . ?
C6 H6C 0.9800 . ?
C7 H7A 0.9900 . ?
C7 H7B 0.9900 . ?
C8 H8 0.9500 . ?
C9 H9 0.9500 . ?
C9 C10 1.348(7) . ?
C10 H10 0.9500 . ?
C11 H11 1.0000 . ?
C11 C12 1.518(6) . ?
C11 C16 1.519(6) . ?
C12 H12A 0.9900 . ?
C12 H12B 0.9900 . ?
C12 C13 1.530(7) . ?
C13 H13A 0.9900 . ?
C13 H13B 0.9900 . ?
C13 C14 1.511(8) . ?
C14 H14A 0.9900 . ?
C14 H14B 0.9900 . ?
C14 C15 1.509(8) . ?
C15 H15A 0.9900 . ?
C15 H15B 0.9900 . ?
C15 C16 1.547(7) . ?
C16 H16A 0.9900 . ?
C16 H16B 0.9900 . ?
C17 H17 1.0000 . ?
C17 C18 1.516(6) . ?
C17 C22 1.518(7) . ?
C18 H18A 0.9900 . ?
C18 H18B 0.9900 . ?
C18 C19 1.520(8) . ?
C19 H19A 0.9900 . ?
C19 H19B 0.9900 . ?
C19 C20 1.511(8) . ?
C20 H20A 0.9900 . ?
C20 H20B 0.9900 . ?
C20 C21 1.541(8) . ?
C21 H21A 0.9900 . ?
C21 H21B 0.9900 . ?
C21 C22 1.526(7) . ?
C22 H22A 0.9900 . ?
C22 H22B 0.9900 . ?
O1 H1A 0.836(10) . ?
O1 H1B 0.838(10) . ?

loop_
_geom_torsion_atom_site_label_1
_geom_torsion_atom_site_label_2
_geom_torsion_atom_site_label_3
_geom_torsion_atom_site_label_4
_geom_torsion
_geom_torsion_site_symmetry_1
_geom_torsion_site_symmetry_2
_geom_torsion_site_symmetry_3
_geom_torsion_site_symmetry_4
_geom_torsion_publ_flag
N1 C2 C3 N2 0.5(5) . . . . ?
N1 C11 C12 C13 178.0(4) . . . . ?
N1 C11 C16 C15 -178.9(4) . . . . ?
N4 C9 C10 N3 0.1(6) . . . . ?
N4 C17 C18 C19 -176.2(4) . . . . ?
N4 C17 C22 C21 176.9(4) . . . . ?
C1 N1 C2 C3 -0.4(5) . . . . ?
C1 N1 C11 C12 -92.2(5) . . . . ?
C1 N1 C11 C16 143.9(4) . . . . ?
C1 N2 C3 C2 -0.4(5) . . . . ?
C1 N2 C4 Si1 -90.5(5) . . . . ?
C2 N1 C1 N2 0.2(5) . . . . ?
C2 N1 C11 C12 80.0(5) . . . . ?
C2 N1 C11 C16 -43.9(6) . . . . ?
C3 N2 C1 N1 0.1(5) . . . . ?
C3 N2 C4 Si1 92.6(5) . . . . ?
C4 Si1 C7 N3 55.0(4) . . . . ?
C4 N2 C1 N1 -177.3(4) . . . . ?
C4 N2 C3 C2 176.9(4) . . . . ?
C5 Si1 C4 N2 49.1(4) . . . . ?
C5 Si1 C7 N3 171.8(4) . . . . ?
C6 Si1 C4 N2 -78.5(4) . . . . ?
C6 Si1 C7 N3 -62.6(4) . . . . ?
C7 Si1 C4 N2 162.5(3) . . . . ?
C7 N3 C8 N4 -178.5(4) . . . . ?
C7 N3 C10 C9 178.4(4) . . . . ?
C8 N3 C7 Si1 89.5(5) . . . . ?
C8 N3 C10 C9 0.0(6) . . . . ?
C8 N4 C9 C10 -0.2(6) . . . . ?
C8 N4 C17 C18 -137.3(5) . . . . ?
C8 N4 C17 C22 98.7(5) . . . . ?
C9 N4 C8 N3 0.2(5) . . . . ?
C9 N4 C17 C18 48.0(6) . . . . ?
C9 N4 C17 C22 -76.1(6) . . . . ?
C10 N3 C7 Si1 -88.7(5) . . . . ?
C10 N3 C8 N4 -0.1(5) . . . . ?
C11 N1 C1 N2 173.7(4) . . . . ?
C11 N1 C2 C3 -173.7(4) . . . . ?
C11 C12 C13 C14 55.9(6) . . . . ?
C12 C11 C16 C15 58.5(5) . . . . ?
C12 C13 C14 C15 -55.6(6) . . . . ?
C13 C14 C15 C16 55.8(6) . . . . ?
C14 C15 C16 C11 -56.5(5) . . . . ?
C16 C11 C12 C13 -58.3(5) . . . . ?
C17 N4 C8 N3 -175.3(4) . . . . ?
C17 N4 C9 C10 175.3(4) . . . . ?
C17 C18 C19 C20 56.0(6) . . . . ?
C18 C17 C22 C21 54.4(6) . . . . ?
C18 C19 C20 C21 -58.2(6) . . . . ?
C19 C20 C21 C22 57.8(6) . . . . ?
C20 C21 C22 C17 -55.1(6) . . . . ?
C22 C17 C18 C19 -54.5(6) . . . . ?
